data_9005745
loop_
_publ_author_name
'Redhammer, G. J.'
'Tippelt, G.'
'Bernroider, M.'
'Lottermoser, W.'
'Amthauer, G.'
'Roth, G.'

_publ_section_title
;Hagendorfite (Na,Ca)MnFe2(PO4)3 from type locality Hagendorf (Bavaria,
 Germany): Crystal structure determination and 57Fe Mossbauer spectroscopy
 298K
;
_journal_name_full 'European Journal of Mineralogy'
_journal_page_first 915
_journal_page_last 932
_journal_paper_doi 10.1127/0935-1221/2005/0017-0915
_journal_volume 17
_journal_year 2005
_chemical_compound_source 'Hagendorf, Bavaria, Germany'
_chemical_formula_sum 'Ca0.17 Fe2 Mn Na1.83 O12 P3'
_chemical_name_mineral Hagendorfite
_space_group_IT_number 15
_symmetry_space_group_name_Hall '-C 2yc'
_symmetry_space_group_name_H-M 'C 1 2/c 1'
_cell_angle_alpha 90
_cell_angle_beta 114.841
_cell_angle_gamma 90
_cell_length_a 11.9721
_cell_length_b 12.5988
_cell_length_c 6.5029
_cell_formula_units_Z 4
_cell_volume 890.107
_database_code_amcsd 0007138
_diffrn_ambient_temperature 298
_exptl_crystal_density_diffrn 3.734
_cod_original_formula_sum 'Na1.83 Ca.17 Mn Fe2 P3 O12'
_cod_database_code 9005745

loop_
_space_group_symop_operation_xyz
x,y,z
1/2+x,1/2+y,z
x,-y,1/2+z
1/2+x,1/2-y,1/2+z
-x,y,1/2-z
1/2-x,1/2+y,1/2-z
-x,-y,-z
1/2-x,1/2-y,-z

loop_
_atom_site_label
_atom_site_fract_x
_atom_site_fract_y
_atom_site_fract_z
_atom_site_occupancy
_atom_site_U_iso_or_equiv
NaA1 0.50000 0.00000 0.00000 0.83000 0.05200
CaA1 0.50000 0.00000 0.00000 0.17000 0.05200
NaA2* 0.00000 -0.01920 0.25000 1.00000 0.03590
MnM1 0.00000 0.26700 0.25000 1.00000 0.01490
FeM2 0.27880 0.65770 0.36450 1.00000 0.01250
P1 0.00000 -0.28810 0.25000 1.00000 0.01280
P2 0.23480 -0.10800 0.12760 1.00000 0.01330
O1 0.45550 0.71800 0.53760 1.00000 0.01590
O2 0.09830 0.63600 0.24090 1.00000 0.02250
O3 0.33570 0.66400 0.10250 1.00000 0.01820
O4 0.12840 0.40330 0.32010 1.00000 0.02090
O5 0.22370 0.82420 0.31430 1.00000 0.01940
O6 0.32730 0.50000 0.38480 1.00000 0.02090

loop_
_cod_related_entry_id
_cod_related_entry_database
_cod_related_entry_code
1 AMCSD 0007138
